data_7234382
loop_
_publ_author_name
'Rie Suizu'
'Akito Iwasaki'
'Yoshiaki Shuku'
'Kunio Awaga'

_publ_section_title
;
 Spatially inhomogeneous, stepwise phase transitions in a thiazyl
 diradical: a structural mismatch induced by lattice transformation
;
_journal_name_full 'Journal of Materials Chemistry C'
_journal_page_first 7968
_journal_page_last 7977
_journal_paper_doi 10.1039/C5TC01410G
_journal_volume 3
_journal_year 2015
_chemical_formula_moiety 'C14 H8 N4 S4'
_chemical_formula_sum 'C14 H8 N4 S4'
_chemical_formula_weight 360.48
_space_group_IT_number 43
_space_group_name_Hall 'F 2 -2d'
_space_group_name_H-M_alt 'F d d 2'
_symmetry_cell_setting orthorhombic
_symmetry_Int_Tables_number 43
_symmetry_space_group_name_Hall 'F 2 -2d'
_symmetry_space_group_name_H-M 'F d d 2'
_atom_sites_solution_hydrogens geom
_atom_sites_solution_primary direct
_atom_sites_solution_secondary difmap
_cell_angle_alpha 90.0000
_cell_angle_beta 90.0000
_cell_angle_gamma 90.0000
_cell_formula_units_Z 8
_cell_length_a 15.611(4)
_cell_length_b 48.719(11)
_cell_length_c 3.6202(8)
_cell_measurement_reflns_used 2239
_cell_measurement_temperature 360
_cell_measurement_theta_max 27.50
_cell_measurement_theta_min 3.10
_cell_volume 2753.4(11)
_computing_cell_refinement 'CrystalClear-SM Expert 2.0 r4'
_computing_data_collection 'CrystalClear-SM Expert 2.0 r4 (Rigaku, 2009)'
_computing_data_reduction 'CrystalClear-SM Expert 2.0 r4'
_computing_molecular_graphics 'CrystalStructure 4.0'
_computing_publication_material 'CrystalStructure 4.0 (Rigaku, 2010)'
_computing_structure_refinement 'SHELXL97 (Sheldrick, 2008)'
_computing_structure_solution SIR97
_diffrn_ambient_temperature 360
_diffrn_detector_area_resol_mean 7.314
_diffrn_measured_fraction_theta_full 0.984
_diffrn_measured_fraction_theta_max 0.984
_diffrn_measurement_device_type 'Rigaku Saturn70'
_diffrn_measurement_method \w
_diffrn_radiation_type 'Mo K\a'
_diffrn_radiation_wavelength 0.71070
_diffrn_reflns_av_R_equivalents 0.0234
_diffrn_reflns_limit_h_max 20
_diffrn_reflns_limit_h_min -18
_diffrn_reflns_limit_k_max 62
_diffrn_reflns_limit_k_min -62
_diffrn_reflns_limit_l_max 4
_diffrn_reflns_limit_l_min -4
_diffrn_reflns_number 5312
_diffrn_reflns_theta_full 27.48
_diffrn_reflns_theta_max 27.48
_diffrn_standards_interval_count .
_diffrn_standards_number 0
_exptl_absorpt_coefficient_mu 0.689
_exptl_absorpt_correction_T_max 0.933
_exptl_absorpt_correction_T_min 0.859
_exptl_absorpt_correction_type multi-scan
_exptl_absorpt_process_details 'REQAB (Rigaku, 1998)'
_exptl_crystal_colour black
_exptl_crystal_density_diffrn 1.739
_exptl_crystal_density_method 'not measured'
_exptl_crystal_description prism
_exptl_crystal_F_000 1472.00
_exptl_crystal_size_max 0.200
_exptl_crystal_size_mid 0.200
_exptl_crystal_size_min 0.100
_refine_diff_density_max 0.190
_refine_diff_density_min -0.310
_refine_ls_abs_structure_details 'Flack, H. D. (1983), Acta Cryst. A39, 876-881.  615 Friedel Pairs'
_refine_ls_abs_structure_Flack 0.01(11)
_refine_ls_extinction_method none
_refine_ls_goodness_of_fit_ref 1.103
_refine_ls_hydrogen_treatment constr
_refine_ls_number_parameters 100
_refine_ls_number_reflns 1524
_refine_ls_number_restraints 1
_refine_ls_R_factor_gt 0.0304
_refine_ls_shift/su_max 0.000
_refine_ls_structure_factor_coef Fsqd
_refine_ls_weighting_details 'w = 1/[\s^2^(Fo^2^)+(0.0350P)^2^+3.3091P] where P=(Fo^2^+2Fc^2^)/3'
_refine_ls_weighting_scheme calc
_refine_ls_wR_factor_ref 0.0783
_reflns_number_gt 1427
_reflns_number_total 1524
_reflns_threshold_expression F^2^>2.0\s(F^2^)
_cod_data_source_file J-Mater-Chem-C-2015-3-7968.cif
_cod_data_source_block 360K
_cod_original_cell_volume 2753.4(12)
_cod_database_code 7234382

loop_
_symmetry_equiv_pos_site_id
_symmetry_equiv_pos_as_xyz
1 +X,+Y,+Z
2 1/4-X,1/4+Y,1/4+Z
3 1/4+X,1/4-Y,1/4+Z
4 1/2-X,-Y,1/2+Z
5 +X,1/2+Y,1/2+Z
6 1/4-X,3/4+Y,3/4+Z
7 1/4+X,3/4-Y,3/4+Z
8 1/2-X,1/2-Y,+Z
9 1/2+X,+Y,1/2+Z
10 3/4-X,1/4+Y,3/4+Z
11 3/4+X,1/4-Y,3/4+Z
12 -X,-Y,+Z
13 1/2+X,1/2+Y,+Z
14 3/4-X,3/4+Y,1/4+Z
15 3/4+X,3/4-Y,1/4+Z
16 -X,1/2-Y,1/2+Z

loop_
_atom_site_label
_atom_site_type_symbol
_atom_site_fract_x
_atom_site_fract_y
_atom_site_fract_z
_atom_site_U_iso_or_equiv
_atom_site_adp_type
_atom_site_occupancy
_atom_site_symmetry_multiplicity
_atom_site_calc_flag
_atom_site_refinement_flags
_atom_site_disorder_assembly
_atom_site_disorder_group
S1 S 0.21346(3) 0.120113(10) 0.6683(3) 0.0635(3) Uani 1.0 16 d . . .
S2 S 0.12185(3) 0.089435(11) 0.6983(3) 0.0624(3) Uani 1.0 16 d . . .
N1 N 0.29422(10) 0.09906(3) 0.7050(8) 0.0510(5) Uani 1.0 16 d . . .
N2 N 0.19088(11) 0.06455(3) 0.7327(7) 0.0505(6) Uani 1.0 16 d . . .
C1 C 0.27283(12) 0.07260(4) 0.7306(7) 0.0379(5) Uani 1.0 16 d . . .
C2 C 0.33992(11) 0.05158(3) 0.7567(6) 0.0310(4) Uani 1.0 16 d . . .
C3 C 0.42420(11) 0.05747(3) 0.6573(7) 0.0344(4) Uani 1.0 16 d . . .
C4 C 0.32041(12) 0.02510(4) 0.8737(6) 0.0346(4) Uani 1.0 16 d . . .
C5 C 0.48643(11) 0.03751(3) 0.6734(6) 0.0331(4) Uani 1.0 16 d . . .
C6 C 0.38229(11) 0.00504(3) 0.8863(6) 0.0334(4) Uani 1.0 16 d . . .
C7 C 0.46663(11) 0.01071(3) 0.7870(5) 0.0287(4) Uani 1.0 16 d . . .
H3 H 0.4385 0.0751 0.5793 0.0412 Uiso 1.0 16 calc R . .
H4 H 0.2647 0.0209 0.9444 0.0415 Uiso 1.0 16 calc R . .
H5 H 0.5424 0.0418 0.6081 0.0397 Uiso 1.0 16 calc R . .
H6 H 0.3676 -0.0126 0.9623 0.0400 Uiso 1.0 16 calc R . .

loop_
_atom_site_aniso_label
_atom_site_aniso_U_11
_atom_site_aniso_U_22
_atom_site_aniso_U_33
_atom_site_aniso_U_12
_atom_site_aniso_U_13
_atom_site_aniso_U_23
S1 0.0366(3) 0.0288(3) 0.1251(7) 0.00199(19) -0.0053(4) -0.0056(4)
S2 0.0283(3) 0.0388(3) 0.1201(7) 0.00198(18) -0.0000(4) -0.0025(4)
N1 0.0312(8) 0.0288(7) 0.0930(16) -0.0006(6) -0.0028(11) -0.0016(11)
N2 0.0296(8) 0.0316(8) 0.0903(17) -0.0015(7) -0.0006(10) -0.0012(10)
C1 0.0304(9) 0.0306(8) 0.0527(14) -0.0018(7) 0.0013(9) -0.0033(9)
C2 0.0286(8) 0.0274(8) 0.0372(10) -0.0009(7) -0.0008(8) -0.0022(7)
C3 0.0322(9) 0.0265(8) 0.0444(11) -0.0044(7) 0.0031(9) 0.0023(9)
C4 0.0282(8) 0.0339(9) 0.0416(11) -0.0040(7) 0.0017(8) 0.0034(9)
C5 0.0297(8) 0.0286(8) 0.0410(11) -0.0034(7) 0.0031(9) 0.0002(9)
C6 0.0335(9) 0.0267(9) 0.0399(10) -0.0039(7) 0.0004(9) 0.0052(8)
C7 0.0306(9) 0.0269(8) 0.0285(10) -0.0006(7) 0.0002(7) -0.0006(6)

loop_
_atom_type_symbol
_atom_type_description
_atom_type_scat_dispersion_real
_atom_type_scat_dispersion_imag
_atom_type_scat_source
C C 0.0033 0.0016
;
International Tables for Crystallography
(1992, Vol. C, Tables 4.2.6.8 and 6.1.1.4)
;
N N 0.0061 0.0033
;
International Tables for Crystallography
(1992, Vol. C, Tables 4.2.6.8 and 6.1.1.4)
;
S S 0.1246 0.1234
;
International Tables for Crystallography
(1992, Vol. C, Tables 4.2.6.8 and 6.1.1.4)
;
H H 0.0000 0.0000
;
International Tables for Crystallography
(1992, Vol. C, Table 6.1.1.4)
;

loop_
_geom_angle_atom_site_label_1
_geom_angle_atom_site_label_2
_geom_angle_atom_site_label_3
_geom_angle
_geom_angle_publ_flag
_geom_angle_site_symmetry_1
_geom_angle_site_symmetry_2
_geom_angle_site_symmetry_3
S2 S1 N1 94.34(7) yes . . .
S1 S2 N2 94.84(7) yes . . .
S1 N1 C1 114.81(14) yes . . .
S2 N2 C1 114.48(13) yes . . .
N1 C1 N2 121.51(17) yes . . .
N1 C1 C2 119.98(17) yes . . .
N2 C1 C2 118.51(17) yes . . .
C1 C2 C3 120.88(15) yes . . .
C1 C2 C4 120.68(17) yes . . .
C3 C2 C4 118.43(15) yes . . .
C2 C3 C5 120.67(15) yes . . .
C2 C4 C6 121.02(17) yes . . .
C3 C5 C7 120.97(16) yes . . .
C4 C6 C7 120.98(16) yes . . .
C5 C7 C6 117.93(15) yes . . .
C5 C7 C7 120.19(16) yes . . 12_655
C6 C7 C7 121.85(14) yes . . 12_655
C2 C3 H3 119.667 no . . .
C5 C3 H3 119.666 no . . .
C2 C4 H4 119.482 no . . .
C6 C4 H4 119.499 no . . .
C3 C5 H5 119.491 no . . .
C7 C5 H5 119.543 no . . .
C4 C6 H6 119.513 no . . .
C7 C6 H6 119.506 no . . .

loop_
_geom_bond_atom_site_label_1
_geom_bond_atom_site_label_2
_geom_bond_distance
_geom_bond_publ_flag
_geom_bond_site_symmetry_1
_geom_bond_site_symmetry_2
S1 S2 2.0714(8) yes . .
S1 N1 1.6307(17) yes . .
S2 N2 1.6269(17) yes . .
N1 C1 1.335(3) yes . .
N2 C1 1.338(3) yes . .
C1 C2 1.468(3) yes . .
C2 C3 1.394(3) yes . .
C2 C4 1.392(3) yes . .
C3 C5 1.376(3) yes . .
C4 C6 1.375(3) yes . .
C5 C7 1.403(3) yes . .
C6 C7 1.392(3) yes . .
C7 C7 1.475(3) yes . 12_655
C3 H3 0.930 no . .
C4 H4 0.930 no . .
C5 H5 0.930 no . .
C6 H6 0.930 no . .

loop_
_geom_contact_atom_site_label_1
_geom_contact_atom_site_label_2
_geom_contact_distance
_geom_contact_publ_flag
_geom_contact_site_symmetry_1
_geom_contact_site_symmetry_2
N1 C3 2.873(3) no . .
N2 C4 2.836(3) no . .
C2 C7 2.809(3) no . .
C3 C6 2.764(3) no . .
C4 C5 2.758(3) no . .
C5 C6 3.015(3) no . 12_655
S1 S2 3.3204(10) no . 3_555
S1 N1 3.1356(19) no . 11_454
S2 S1 3.3204(10) no . 11_454
S2 N1 3.3501(19) no . 11_454
N1 S1 3.1356(19) no . 3_555
N1 S2 3.3501(19) no . 3_555
C2 C3 3.527(3) no . 1_556
C2 C4 3.461(3) no . 1_554
C3 C2 3.527(3) no . 1_554
C4 C2 3.461(3) no . 1_556
C5 C7 3.478(3) no . 1_554
C6 C7 3.527(3) no . 1_556
C7 C5 3.478(3) no . 1_556
C7 C6 3.527(3) no . 1_554
N1 H3 2.5782 no . .
N2 H4 2.5365 no . .
C1 H3 2.6466 no . .
C1 H4 2.6376 no . .
C2 H5 3.2417 no . .
C2 H6 3.2416 no . .
C3 H4 3.2335 no . .
C4 H3 3.2344 no . .
C5 H6 3.2383 no . .
C5 H6 2.7860 no . 12_655
C6 H5 3.2373 no . .
C6 H5 2.7593 no . 12_655
C7 H3 3.2542 no . .
C7 H4 3.2423 no . .
C7 H5 2.6451 no . 12_655
C7 H6 2.6659 no . 12_655
H3 H5 2.2939 no . .
H4 H6 2.2908 no . .
H5 H6 2.3771 no . 12_655
S1 H3 2.9649 no . 11_454
S2 H3 3.2532 no . 9_455
S2 H5 3.3877 no . 9_454
S2 H5 3.0187 no . 9_455
N2 H5 3.4215 no . 9_454
N2 H5 2.9053 no . 9_455
N2 H6 2.8645 no . 4_554
C2 H3 3.5420 no . 1_556
C2 H4 3.5017 no . 1_554
C3 H3 3.4533 no . 1_556
C4 H4 3.4810 no . 1_554
C4 H4 3.0337 no . 4_554
C4 H4 3.3252 no . 4_555
C4 H6 3.3476 no . 4_554
C5 H5 3.5013 no . 1_556
C6 H4 3.0693 no . 4_554
C6 H4 3.3080 no . 4_555
C6 H6 3.4610 no . 1_554
C7 H5 3.5409 no . 1_556
C7 H6 3.5484 no . 1_554
H3 S1 2.9649 no . 3_555
H3 S2 3.2532 no . 9_554
H3 C2 3.5420 no . 1_554
H3 C3 3.4533 no . 1_554
H4 C2 3.5017 no . 1_556
H4 C4 3.4810 no . 1_556
H4 C4 3.3252 no . 4_554
H4 C4 3.0337 no . 4_555
H4 C6 3.3080 no . 4_554
H4 C6 3.0693 no . 4_555
H4 H4 2.7635 no . 4_554
H4 H4 2.7635 no . 4_555
H4 H6 2.7340 no . 4_554
H4 H6 2.8185 no . 4_555
H5 S2 3.0187 no . 9_554
H5 S2 3.3877 no . 9_555
H5 N2 2.9053 no . 9_554
H5 N2 3.4215 no . 9_555
H5 C5 3.5013 no . 1_554
H5 C7 3.5409 no . 1_554
H5 H6 3.0780 no . 12_654
H6 N2 2.8645 no . 4_555
H6 C4 3.3476 no . 4_555
H6 C6 3.4610 no . 1_556
H6 C7 3.5484 no . 1_556
H6 H4 2.8185 no . 4_554
H6 H4 2.7340 no . 4_555
H6 H5 3.0780 no . 12_656

loop_
_geom_torsion_atom_site_label_1
_geom_torsion_atom_site_label_2
_geom_torsion_atom_site_label_3
_geom_torsion_atom_site_label_4
_geom_torsion
_geom_torsion_publ_flag
_geom_torsion_site_symmetry_1
_geom_torsion_site_symmetry_2
_geom_torsion_site_symmetry_3
_geom_torsion_site_symmetry_4
S2 S1 N1 C1 1.1(2) no . . . .
N1 S1 S2 N2 -0.76(12) no . . . .
S1 S2 N2 C1 0.29(18) no . . . .
S1 N1 C1 N2 -1.2(4) no . . . .
S1 N1 C1 C2 178.66(16) no . . . .
S2 N2 C1 N1 0.5(3) no . . . .
S2 N2 C1 C2 -179.40(15) no . . . .
N1 C1 C2 C3 -17.4(4) no . . . .
N1 C1 C2 C4 164.0(2) no . . . .
N2 C1 C2 C3 162.5(2) no . . . .
N2 C1 C2 C4 -16.1(3) no . . . .
C1 C2 C3 C5 -178.36(17) no . . . .
C1 C2 C4 C6 177.66(17) no . . . .
C3 C2 C4 C6 -0.9(3) no . . . .
C4 C2 C3 C5 0.2(3) no . . . .
C2 C3 C5 C7 0.6(3) no . . . .
C2 C4 C6 C7 0.9(4) no . . . .
C3 C5 C7 C6 -0.6(3) no . . . .
C3 C5 C7 C7 177.32(17) no . . . 12_655
C4 C6 C7 C5 -0.1(3) no . . . .
C4 C6 C7 C7 -177.99(17) no . . . 12_655
C5 C7 C7 C5 -140.37(17) no . . 12_655 12_655
C5 C7 C7 C6 37.5(3) no . . 12_655 12_655
C6 C7 C7 C5 37.5(3) no . . 12_655 12_655
C6 C7 C7 C6 -144.63(18) no . . 12_655 12_655
